data_7059390
loop_
_publ_author_name
'Baron, Marco'
'Dall&#x2019;Anese, Anna'
'Miolato, Alessandro'
'Cairoli, Maddalena L. C.'
'Di Marco, Valerio'
'Graiff, Claudia'
'P\"othig, Alexander'
'Tubaro, Cristina'

_publ_section_title
;
 New homoleptic gold carbene complexes via Ag--Au transmetalation:
 synthesis and application of [Au(diNHC)2]3+ cations as 1H-NMR and UV-vis
 halide sensors
;
_journal_issue 14
_journal_name_full 'New Journal of Chemistry'
_journal_page_first 5343
_journal_page_last 5353
_journal_paper_doi 10.1039/C9NJ05809E
_journal_volume 44
_journal_year 2020
_chemical_formula_sum 'C32 H51 Au Br5 N9'
_chemical_formula_weight 1158.33
_space_group_crystal_system monoclinic
_space_group_IT_number 15
_space_group_name_Hall '-C 2yc'
_space_group_name_H-M_alt 'C 1 2/c 1'
_atom_sites_solution_hydrogens geom
_audit_creation_method SHELXL-2014/7
_audit_update_record
;
2019-11-11 deposited with the CCDC.	2020-03-10 downloaded from the CCDC.
;
_cell_angle_alpha 90
_cell_angle_beta 92.050(2)
_cell_angle_gamma 90
_cell_formula_units_Z 4
_cell_length_a 25.004(2)
_cell_length_b 10.2313(8)
_cell_length_c 15.9405(15)
_cell_measurement_reflns_used 999
_cell_measurement_temperature 173(2)
_cell_measurement_theta_max 25
_cell_measurement_theta_min 5
_cell_volume 4075.3(6)
_computing_cell_refinement 'APEX-3 (2015)'
_computing_data_collection 'APEX-3 (2015)'
_computing_data_reduction 'SAINT (2015)'
_computing_molecular_graphics 'Mercury CSD 3.10.1'
_computing_publication_material 'PARST M. Nardelli, J.Appl.Crystallogr.1995,28,659'
_computing_structure_refinement 'SHELXL-2014/7 (Sheldrick, 2015)'
_computing_structure_solution 'SHELXT-2014/7 (Sheldrick, 2015)'
_diffrn_ambient_temperature 173(2)
_diffrn_measured_fraction_theta_full 1.000
_diffrn_measured_fraction_theta_max 0.994
_diffrn_measurement_device_type 'Bruker APEX II'
_diffrn_measurement_method omega-scan
_diffrn_radiation_type MoK\a
_diffrn_radiation_wavelength 0.71073
_diffrn_reflns_av_R_equivalents 0.0434
_diffrn_reflns_av_unetI/netI 0.0341
_diffrn_reflns_Laue_measured_fraction_full 1.000
_diffrn_reflns_Laue_measured_fraction_max 0.994
_diffrn_reflns_limit_h_max 33
_diffrn_reflns_limit_h_min -35
_diffrn_reflns_limit_k_max 14
_diffrn_reflns_limit_k_min -14
_diffrn_reflns_limit_l_max 22
_diffrn_reflns_limit_l_min -22
_diffrn_reflns_number 32734
_diffrn_reflns_point_group_measured_fraction_full 1.000
_diffrn_reflns_point_group_measured_fraction_max 0.994
_diffrn_reflns_theta_full 25.242
_diffrn_reflns_theta_max 30.766
_diffrn_reflns_theta_min 1.630
_diffrn_source 'fine-focus sealed tube'
_exptl_absorpt_coefficient_mu 8.547
_exptl_absorpt_correction_T_max 0.7461
_exptl_absorpt_correction_T_min 0.3863
_exptl_absorpt_correction_type multi-scan
_exptl_absorpt_process_details 'Bruker APEX II SADABS'
_exptl_crystal_density_diffrn 1.888
_exptl_crystal_density_meas ?
_exptl_crystal_description prism
_exptl_crystal_F_000 2240
_exptl_crystal_size_max 0.12
_exptl_crystal_size_mid 0.10
_exptl_crystal_size_min 0.09
_refine_diff_density_max 0.822
_refine_diff_density_min -1.034
_refine_diff_density_rms 0.110
_refine_ls_extinction_method none
_refine_ls_goodness_of_fit_ref 0.923
_refine_ls_hydrogen_treatment constr
_refine_ls_matrix_type full
_refine_ls_number_parameters 253
_refine_ls_number_reflns 6334
_refine_ls_number_restraints 4
_refine_ls_restrained_S_all 0.923
_refine_ls_R_factor_all 0.0368
_refine_ls_R_factor_gt 0.0260
_refine_ls_shift/su_max 0.001
_refine_ls_shift/su_mean 0.000
_refine_ls_structure_factor_coef Fsqd
_refine_ls_weighting_details 'w=1/[\s^2^(Fo^2^)+(0.0322P)^2^+11.7025P] where P=(Fo^2^+2Fc^2^)/3'
_refine_ls_weighting_scheme calc
_refine_ls_wR_factor_gt 0.0610
_refine_ls_wR_factor_ref 0.0653
_reflns_Friedel_coverage 0.000
_reflns_number_gt 5158
_reflns_number_total 6334
_reflns_threshold_expression 'I > 2\s(I)'
_cod_data_source_file c9nj05809e2.cif
_cod_data_source_block '[AuL32](Br)2(Br3)'
_cod_depositor_comments
;
The following automatic conversions were performed:

data item '_exptl_crystal_density_meas' value 'not measured' was
changed to '?' -- the value is perceived as not measured.

Automatic conversion script
Id: cif_fix_values 7556 2019-12-06 15:28:31Z antanas 

 Adding full bibliography for 7059387--7059393.cif.

 Adding full bibliography for 7059387--7059393.cif.
;
_cod_original_sg_symbol_H-M 'C 2/c'
_cod_database_code 7059390
_shelx_shelxl_version_number 2014/7
_shelx_space_group_comment
;
The symmetry employed for this shelxl refinement is uniquely defined
by the following loop, which should always be used as a source of
symmetry information in preference to the above space-group names.
They are only intended as comments.
;

loop_
_space_group_symop_operation_xyz
'x, y, z'
'-x, y, -z+1/2'
'x+1/2, y+1/2, z'
'-x+1/2, y+1/2, -z+1/2'
'-x, -y, -z'
'x, -y, z-1/2'
'-x+1/2, -y+1/2, -z'
'x+1/2, -y+1/2, z-1/2'

loop_
_atom_site_label
_atom_site_type_symbol
_atom_site_fract_x
_atom_site_fract_y
_atom_site_fract_z
_atom_site_U_iso_or_equiv
_atom_site_adp_type
_atom_site_occupancy
_atom_site_site_symmetry_order
_atom_site_calc_flag
_atom_site_refinement_flags_posn
_atom_site_refinement_flags_adp
_atom_site_refinement_flags_occupancy
_atom_site_disorder_assembly
_atom_site_disorder_group
C1 C 0.21563(11) 1.1147(2) 0.07535(16) 0.0210(5) Uani 1 1 d . . . . .
C2 C 0.16786(13) 0.9582(3) 0.13557(19) 0.0328(7) Uani 1 1 d . . . . .
H2 H 0.1434 0.8883 0.1424 0.039 Uiso 1 1 calc R U . . .
C3 C 0.19600(13) 1.0199(3) 0.19723(18) 0.0302(6) Uani 1 1 d . . . . .
H3 H 0.1959 1.0009 0.2555 0.036 Uiso 1 1 calc R U . . .
C4 C 0.26144(11) 1.2076(3) 0.20196(17) 0.0236(5) Uani 1 1 d . . . . .
H4A H 0.2458 1.2965 0.2007 0.028 Uiso 1 1 calc R U . . .
H4B H 0.2672 1.1812 0.2613 0.028 Uiso 1 1 calc R U . . .
C5 C 0.36206(12) 1.1900(3) 0.19807(19) 0.0323(6) Uani 1 1 d . . . . .
H5 H 0.3700 1.1769 0.2562 0.039 Uiso 1 1 calc R U . . .
C6 C 0.39706(13) 1.1950(4) 0.1364(2) 0.0362(7) Uani 1 1 d . . . . .
H6 H 0.4348 1.1876 0.1431 0.043 Uiso 1 1 calc R U . . .
C7 C 0.31641(11) 1.2226(2) 0.07622(17) 0.0218(5) Uani 1 1 d . . . . .
C8 C 0.16154(11) 0.9654(3) -0.02168(18) 0.0251(5) Uani 1 1 d . . . . .
H8A H 0.1776 1.0169 -0.0669 0.030 Uiso 1 1 calc R U . . .
H8B H 0.1222 0.9763 -0.0267 0.030 Uiso 1 1 calc R U . . .
C9 C 0.17549(13) 0.8226(3) -0.03225(19) 0.0301(6) Uani 1 1 d . . . . .
H9A H 0.2149 0.8129 -0.0294 0.036 Uiso 1 1 calc R U . . .
H9B H 0.1609 0.7723 0.0148 0.036 Uiso 1 1 calc R U . . .
C10 C 0.15398(17) 0.7664(3) -0.1140(2) 0.0406(8) Uani 1 1 d . . . . .
H10A H 0.1652 0.8223 -0.1609 0.049 Uiso 1 1 calc R U . . .
H10B H 0.1144 0.7661 -0.1142 0.049 Uiso 1 1 calc R U . . .
C11 C 0.1738(2) 0.6286(4) -0.1272(3) 0.0624(12) Uani 1 1 d . . . . .
H11A H 0.2130 0.6290 -0.1292 0.094 Uiso 1 1 calc R U . . .
H11B H 0.1585 0.5943 -0.1802 0.094 Uiso 1 1 calc R U . . .
H11C H 0.1629 0.5730 -0.0808 0.094 Uiso 1 1 calc R U . . .
C12 C 0.39262(12) 1.2189(3) -0.0218(2) 0.0304(6) Uani 1 1 d . . . . .
H12A H 0.4143 1.2995 -0.0251 0.036 Uiso 1 1 calc R U . . .
H12B H 0.3637 1.2242 -0.0658 0.036 Uiso 1 1 calc R U . . .
C13 C 0.42753(14) 1.1026(3) -0.0394(2) 0.0391(7) Uani 1 1 d D . . . .
H13A H 0.4081 1.0203 -0.0288 0.047 Uiso 1 1 calc R U . A 1
H13B H 0.4604 1.1045 -0.0029 0.047 Uiso 1 1 calc R U . A 1
C14A C 0.4419(4) 1.1121(10) -0.1330(5) 0.044(2) Uani 0.5 1 d D . P B 1
H14A H 0.4085 1.1173 -0.1683 0.053 Uiso 0.5 1 calc R U P B 1
H14B H 0.4626 1.1931 -0.1419 0.053 Uiso 0.5 1 calc R U P B 1
C15A C 0.4747(5) 0.9944(11) -0.1602(7) 0.089(4) Uani 0.5 1 d D . P B 1
H15A H 0.5115 1.0026 -0.1374 0.133 Uiso 0.5 1 calc R U P B 1
H15B H 0.4749 0.9910 -0.2216 0.133 Uiso 0.5 1 calc R U P B 1
H15C H 0.4587 0.9140 -0.1389 0.133 Uiso 0.5 1 calc R U P B 1
C14B C 0.4636(3) 1.1225(14) -0.1146(5) 0.058(3) Uani 0.5 1 d D . P B 2
H14C H 0.4870 1.1994 -0.1049 0.070 Uiso 0.5 1 calc R U P B 2
H14D H 0.4864 1.0447 -0.1221 0.070 Uiso 0.5 1 calc R U P B 2
C15B C 0.4275(4) 1.1438(12) -0.1921(6) 0.070(3) Uani 0.5 1 d D . P B 2
H15D H 0.4046 1.0671 -0.2012 0.105 Uiso 0.5 1 calc R U P B 2
H15E H 0.4496 1.1567 -0.2411 0.105 Uiso 0.5 1 calc R U P B 2
H15F H 0.4052 1.2212 -0.1842 0.105 Uiso 0.5 1 calc R U P B 2
N1 N 0.18113(9) 1.0153(2) 0.06037(14) 0.0243(5) Uani 1 1 d . . . . .
N2 N 0.22488(9) 1.1160(2) 0.15915(14) 0.0225(4) Uani 1 1 d . . . . .
N3 N 0.31216(10) 1.2078(2) 0.15999(14) 0.0235(5) Uani 1 1 d . . . . .
N4 N 0.36849(10) 1.2127(3) 0.06133(16) 0.0267(5) Uani 1 1 d . . . . .
Br1 Br 0.20783(2) 0.50334(3) 0.11999(2) 0.02960(7) Uani 1 1 d . . . . .
Br2 Br 0.54650(4) 0.26257(12) 0.10121(11) 0.0805(4) Uani 0.5 1 d . . P C 1
Br3 Br 0.50975(3) 0.46374(11) 0.02499(6) 0.0657(3) Uani 0.5 1 d . . P C 1
Br4 Br 0.47185(4) 0.66420(15) -0.05149(8) 0.0803(3) Uani 0.5 1 d . . P C 1
Au Au 0.2500 1.2500 0.0000 0.01798(4) Uani 1 2 d S . P . .
C100 C 0.4712(3) 1.4842(7) -0.2638(4) 0.105(2) Uani 1 1 d . . . . .
N100 N 0.4201(5) 1.5127(10) -0.2892(7) 0.089(3) Uani 0.5 1 d . . P . .

loop_
_atom_site_aniso_label
_atom_site_aniso_U_11
_atom_site_aniso_U_22
_atom_site_aniso_U_33
_atom_site_aniso_U_23
_atom_site_aniso_U_13
_atom_site_aniso_U_12
C1 0.0267(13) 0.0163(11) 0.0202(12) 0.0003(9) 0.0039(10) -0.0005(9)
C2 0.0422(17) 0.0305(15) 0.0260(14) 0.0045(12) 0.0066(12) -0.0130(13)
C3 0.0420(16) 0.0264(14) 0.0226(13) 0.0046(11) 0.0069(12) -0.0067(12)
C4 0.0323(14) 0.0208(11) 0.0178(12) -0.0006(10) 0.0010(10) -0.0018(11)
C5 0.0346(16) 0.0343(16) 0.0271(15) -0.0036(12) -0.0118(12) -0.0006(13)
C6 0.0267(15) 0.0443(19) 0.0372(17) -0.0073(15) -0.0047(13) 0.0005(13)
C7 0.0270(13) 0.0172(12) 0.0210(12) -0.0017(9) 0.0001(10) -0.0020(9)
C8 0.0285(13) 0.0211(12) 0.0256(13) 0.0001(10) 0.0000(11) -0.0041(10)
C9 0.0396(16) 0.0219(13) 0.0287(15) -0.0005(11) 0.0000(12) -0.0014(12)
C10 0.057(2) 0.0301(17) 0.0345(17) -0.0060(13) -0.0022(15) -0.0044(14)
C11 0.110(4) 0.033(2) 0.044(2) -0.0119(17) 0.010(2) 0.000(2)
C12 0.0288(14) 0.0310(15) 0.0319(15) 0.0002(12) 0.0076(12) -0.0020(11)
C13 0.0396(17) 0.0387(18) 0.0396(18) -0.0027(14) 0.0106(14) 0.0089(14)
C14A 0.034(5) 0.061(5) 0.038(5) 0.006(4) 0.017(4) 0.021(5)
C15A 0.101(9) 0.104(9) 0.061(6) -0.001(6) 0.018(6) 0.046(7)
C14B 0.029(5) 0.096(8) 0.050(5) 0.002(5) 0.004(4) 0.025(5)
C15B 0.063(6) 0.096(8) 0.052(6) 0.006(5) 0.017(5) 0.006(5)
N1 0.0300(12) 0.0205(11) 0.0226(11) 0.0009(9) 0.0035(9) -0.0057(9)
N2 0.0294(11) 0.0191(10) 0.0191(10) 0.0012(8) 0.0035(9) -0.0025(9)
N3 0.0291(12) 0.0211(10) 0.0200(11) -0.0010(9) -0.0007(9) -0.0015(9)
N4 0.0256(11) 0.0279(11) 0.0264(12) -0.0040(10) -0.0003(9) -0.0024(9)
Br1 0.03433(14) 0.02912(14) 0.02525(13) -0.00379(11) -0.00032(10) -0.00020(12)
Br2 0.0427(5) 0.0751(7) 0.1241(11) -0.0334(7) 0.0074(6) -0.0227(5)
Br3 0.0372(5) 0.0838(9) 0.0773(7) -0.0374(6) 0.0203(4) -0.0304(5)
Br4 0.0472(5) 0.1045(10) 0.0898(8) -0.0109(7) 0.0110(5) -0.0331(6)
Au 0.02174(7) 0.01597(6) 0.01634(6) 0.00246(5) 0.00198(4) -0.00147(5)
C100 0.141(6) 0.102(5) 0.074(4) -0.012(4) 0.035(5) -0.050(4)
N100 0.105(8) 0.086(7) 0.079(7) -0.006(5) 0.035(6) -0.027(6)

loop_
_atom_type_symbol
_atom_type_description
_atom_type_scat_dispersion_real
_atom_type_scat_dispersion_imag
_atom_type_scat_source
C C 0.0033 0.0016 'International Tables Vol C Tables 4.2.6.8 and 6.1.1.4'
H H 0.0000 0.0000 'International Tables Vol C Tables 4.2.6.8 and 6.1.1.4'
N N 0.0061 0.0033 'International Tables Vol C Tables 4.2.6.8 and 6.1.1.4'
Br Br -0.2901 2.4595 'International Tables Vol C Tables 4.2.6.8 and 6.1.1.4'
Au Au -2.0133 8.8022 'International Tables Vol C Tables 4.2.6.8 and 6.1.1.4'

loop_
_geom_angle_atom_site_label_1
_geom_angle_atom_site_label_2
_geom_angle_atom_site_label_3
_geom_angle
_geom_angle_site_symmetry_1
_geom_angle_site_symmetry_3
_geom_angle_publ_flag
N2 C1 N1 105.6(2) . . ?
N2 C1 Au 121.04(19) . . ?
N1 C1 Au 133.3(2) . . ?
C3 C2 N1 107.4(3) . . ?
C2 C3 N2 106.4(3) . . ?
N3 C4 N2 109.1(2) . . ?
C6 C5 N3 106.0(3) . . ?
C5 C6 N4 108.0(3) . . ?
N4 C7 N3 106.2(2) . . ?
N4 C7 Au 133.0(2) . . ?
N3 C7 Au 120.8(2) . . ?
N1 C8 C9 111.3(2) . . ?
C10 C9 C8 112.9(3) . . ?
C9 C10 C11 111.6(3) . . ?
N4 C12 C13 113.0(3) . . ?
C12 C13 C14B 113.5(5) . . ?
C12 C13 C14A 106.5(4) . . ?
C15A C14A C13 111.6(7) . . ?
C15B C14B C13 107.9(6) . . ?
C1 N1 C2 109.6(2) . . ?
C1 N1 C8 127.5(2) . . ?
C2 N1 C8 122.7(2) . . ?
C1 N2 C3 110.9(2) . . ?
C1 N2 C4 123.5(2) . . ?
C3 N2 C4 125.6(2) . . ?
C7 N3 C5 110.3(2) . . ?
C7 N3 C4 123.7(2) . . ?
C5 N3 C4 125.9(2) . . ?
C7 N4 C6 109.4(2) . . ?
C7 N4 C12 126.0(2) . . ?
C6 N4 C12 124.5(3) . . ?
Br4 Br2 Br3 15.07(7) 5_665 . ?
Br3 Br3 Br4 152.29(13) 5_665 5_665 ?
Br3 Br3 Br2 164.43(11) 5_665 . ?
Br4 Br3 Br2 12.17(6) 5_665 . ?
Br3 Br3 Br4 15.28(8) 5_665 . ?
Br4 Br3 Br4 167.56(6) 5_665 . ?
Br2 Br3 Br4 179.34(5) . . ?
Br2 Br4 Br3 152.76(13) 5_665 5_665 ?
Br2 Br4 Br3 165.17(11) 5_665 . ?
Br3 Br4 Br3 12.44(6) 5_665 . ?
C7 Au C7 180.0 . 7_575 ?
C7 Au C1 84.68(11) . . ?
C7 Au C1 95.32(11) 7_575 . ?
C7 Au C1 95.32(11) . 7_575 ?
C7 Au C1 84.68(11) 7_575 7_575 ?
C1 Au C1 180.0 . 7_575 ?
C100 C100 N100 167.6(5) 2_654 . ?

loop_
_geom_bond_atom_site_label_1
_geom_bond_atom_site_label_2
_geom_bond_distance
_geom_bond_site_symmetry_2
_geom_bond_publ_flag
C1 N2 1.348(3) . ?
C1 N1 1.349(3) . ?
C1 Au 2.042(3) . ?
C2 C3 1.345(4) . ?
C2 N1 1.384(4) . ?
C3 N2 1.374(3) . ?
C4 N3 1.455(4) . ?
C4 N2 1.461(3) . ?
C5 C6 1.340(5) . ?
C5 N3 1.380(4) . ?
C6 N4 1.383(4) . ?
C7 N4 1.336(4) . ?
C7 N3 1.352(3) . ?
C7 Au 2.042(3) . ?
C8 N1 1.472(4) . ?
C8 C9 1.513(4) . ?
C9 C10 1.506(4) . ?
C10 C11 1.512(5) . ?
C12 N4 1.477(4) . ?
C12 C13 1.508(4) . ?
C13 C14B 1.538(8) . ?
C13 C14A 1.551(7) . ?
C14A C15A 1.529(8) . ?
C14B C15B 1.519(8) . ?
Br2 Br4 1.1721(18) 5_665 ?
Br2 Br3 2.545(2) . ?
Br3 Br3 1.181(2) 5_665 ?
Br3 Br4 1.4456(19) 5_665 ?
Br3 Br4 2.551(2) . ?
Br4 Br2 1.1721(18) 5_665 ?
Br4 Br3 1.4456(19) 5_665 ?
Au C7 2.042(3) 7_575 ?
Au C1 2.042(3) 7_575 ?
C100 C100 1.493(17) 2_654 ?
C100 N100 1.356(12) . ?
